data_1574402
loop_
_publ_author_name
'Jung, Eunsong'
'Rizzo, Antonio'
'Ryu, Hanseul'
'Cho, Minyoung'
'Choi, Tae-Lim'

_publ_section_title
;
 Controlled polymerization of levoglucosenone-derived enynes to give
 bio-based polymers with tunable degradation rates and high glass
 transition temperatures
;
_journal_issue 19
_journal_name_full 'Chemical Science'
_journal_page_first 8435
_journal_page_last 8442
_journal_paper_doi 10.1039/D5SC00630A
_journal_volume 16
_journal_year 2025
_chemical_formula_sum 'C23 H24 N2 O5 S2'
_chemical_formula_weight 472.56
_chemical_name_common NTs-ONTs
_space_group_crystal_system orthorhombic
_space_group_IT_number 19
_space_group_name_Hall 'P 2ac 2ab'
_space_group_name_H-M_alt 'P 21 21 21'
_atom_sites_solution_hydrogens geom
_audit_update_record
;
2025-01-21 deposited with the CCDC.	2025-03-27 downloaded from the CCDC.
;
_cell_angle_alpha 90
_cell_angle_beta 90
_cell_angle_gamma 90
_cell_formula_units_Z 4
_cell_length_a 8.4134(6)
_cell_length_b 14.6866(11)
_cell_length_c 18.7432(13)
_cell_measurement_reflns_used 9512
_cell_measurement_temperature 296.(2)
_cell_measurement_theta_max 28.0856
_cell_measurement_theta_min 2.5786
_cell_volume 2316.0(3)
_computing_cell_refinement 'SAINT V8.40B (Bruker Nano, Inc., 2019)'
_computing_data_collection 'Bruker Instrument Service v2021.1.0.1'
_computing_data_reduction 'SAINT V8.40B (Bruker Nano, Inc., 2019)'
_computing_structure_refinement 'SHELXL-2018/3 (Sheldrick, 2018)'
_computing_structure_solution 'SHELXT 2018/2 (Sheldrick, 2018)'
_diffrn_ambient_temperature 296.(2)
_diffrn_detector_area_resol_mean 7.3910
_diffrn_measured_fraction_theta_full 0.995
_diffrn_measured_fraction_theta_max 0.995
_diffrn_measurement_device_type 'Bruker APEX-II CCD'
_diffrn_measurement_method '\f and \w scans'
_diffrn_radiation_type MoK\a
_diffrn_radiation_wavelength 0.71073
_diffrn_reflns_av_R_equivalents 0.0525
_diffrn_reflns_av_unetI/netI 0.0195
_diffrn_reflns_limit_h_max 11
_diffrn_reflns_limit_h_min -11
_diffrn_reflns_limit_k_max 19
_diffrn_reflns_limit_k_min -19
_diffrn_reflns_limit_l_max 24
_diffrn_reflns_limit_l_min -24
_diffrn_reflns_number 118465
_diffrn_reflns_theta_full 25.24
_diffrn_reflns_theta_max 28.31
_diffrn_reflns_theta_min 1.76
_diffrn_source_current 30.0
_diffrn_source_power 1.50
_diffrn_source_voltage 50
_exptl_absorpt_coefficient_mu 0.267
_exptl_absorpt_correction_T_max 0.97
_exptl_absorpt_correction_T_min 0.90
_exptl_absorpt_correction_type multi-scan
_exptl_absorpt_process_details
;
SADABS-2016/2 - Bruker AXS area detector scaling and absorption correction
;
_exptl_crystal_colour colourless
_exptl_crystal_density_diffrn 1.355
_exptl_crystal_density_method 'not measured'
_exptl_crystal_description block
_exptl_crystal_F_000 992
_exptl_crystal_size_max 0.150
_exptl_crystal_size_mid 0.150
_exptl_crystal_size_min 0.100
_refine_diff_density_max 0.248
_refine_diff_density_min -0.216
_refine_ls_abs_structure_details
;

Flack x determined using 2173 quotients [(I+)-(I-)]/[(I+)+(I-)]
(Parsons, Flack and Wagner, Acta Cryst. B69 (2013) 249-259).
;
_refine_ls_abs_structure_Flack 0.000(15)
_refine_ls_extinction_method none
_refine_ls_goodness_of_fit_ref 1.097
_refine_ls_hydrogen_treatment constr
_refine_ls_matrix_type full
_refine_ls_number_parameters 291
_refine_ls_number_reflns 5747
_refine_ls_number_restraints 0
_refine_ls_restrained_S_all 1.097
_refine_ls_R_factor_all 0.0376
_refine_ls_R_factor_gt 0.0338
_refine_ls_shift/su_max 0.000
_refine_ls_shift/su_mean 0.000
_refine_ls_structure_factor_coef Fsqd
_refine_ls_weighting_details 'w=1/[\s^2^(Fo^2^)+(0.0459P)^2^+0.2967P] where P=(Fo^2^+2Fc^2^)/3'
_refine_ls_weighting_scheme calc
_refine_ls_wR_factor_gt 0.0822
_refine_ls_wR_factor_ref 0.0840
_reflns_Friedel_coverage 0.772
_reflns_Friedel_fraction_full 0.999
_reflns_Friedel_fraction_max 0.996
_reflns_number_gt 5351
_reflns_number_total 5747
_reflns_threshold_expression 'I > 2\s(I)'
_cod_data_source_file d5sc00630a2.cif
_cod_data_source_block yy179
_cod_depositor_comments
;
The following automatic conversions were performed:

data item '_exptl_absorpt_correction_type' value 'Multi-Scan' was
changed to 'multi-scan' in accordance with the
/home/data/users/saulius/crontab/automatic-downloads/rss-feeds/RSC/lib/dictionaries/cif_core.dic
dictionary named 'cif_core.dic' version 2.4.2 last updated on
2011-04-26.

Automatic conversion script
Id: cif_fix_values 8170 2020-07-09 18:12:32Z antanas 

 Adding full bibliography for 1574401--1574402.cif.
;
_cod_database_code 1574402

loop_
_space_group_symop_operation_xyz
'x, y, z'
'-x+1/2, -y, z+1/2'
'-x, y+1/2, -z+1/2'
'x+1/2, -y+1/2, -z'

loop_
_atom_site_type_symbol
_atom_site_label
_atom_site_fract_x
_atom_site_fract_y
_atom_site_fract_z
_atom_site_U_iso_or_equiv
_atom_site_adp_type
_atom_site_calc_flag
_atom_site_refinement_flags_adp
_atom_site_refinement_flags_occupancy
_atom_site_refinement_flags_posn
_atom_site_occupancy
_atom_site_disorder_assembly
_atom_site_disorder_group
S S1 0.56912(6) 0.40501(4) 0.41755(3) 0.03186(12) Uani d . . . 1 . .
S S2 0.13061(7) 0.44356(5) 0.20757(3) 0.04081(15) Uani d . . . 1 . .
O O1 0.1881(2) 0.50978(11) 0.44405(9) 0.0388(4) Uani d . . . 1 . .
O O3 0.5884(2) 0.39205(11) 0.34246(9) 0.0411(4) Uani d . . . 1 . .
O O2 0.6402(2) 0.34330(12) 0.46692(10) 0.0429(4) Uani d . . . 1 . .
N N1 0.3777(2) 0.39983(13) 0.43223(9) 0.0329(4) Uani d . . . 1 . .
O O5 0.0071(2) 0.48371(18) 0.16555(10) 0.0633(6) Uani d . . . 1 . .
O O4 0.1728(2) 0.35014(14) 0.19851(11) 0.0542(5) Uani d . . . 1 . .
N N2 0.0774(2) 0.45604(14) 0.29042(10) 0.0375(4) Uani d . . . 1 . .
C C22 0.4508(3) 0.46369(15) 0.19256(11) 0.0348(5) Uani d . . . 1 . .
H H22 0.456461 0.401209 0.20021 0.042 Uiso calc U . R 1 . .
C C3 0.0416(3) 0.35716(17) 0.39416(14) 0.0414(5) Uani d . . . 1 . .
H H3 -0.032272 0.317221 0.37458 0.05 Uiso calc U . R 1 . .
C C6 0.3193(3) 0.3983(2) 0.50700(12) 0.0408(5) Uani d . . . 1 . .
H H6A 0.384266 0.435684 0.53816 0.049 Uiso calc U . R 1 . .
H H6B 0.313547 0.336883 0.525803 0.049 Uiso calc U . R 1 . .
C C20 0.5823(3) 0.60674(16) 0.16961(12) 0.0409(5) Uani d . . . 1 . .
C C12 0.6218(3) 0.58373(16) 0.38565(12) 0.0344(4) Uani d . . . 1 . .
H H12 0.581957 0.570014 0.340633 0.041 Uiso calc U . R 1 . .
C C4 0.0409(3) 0.37224(19) 0.46385(14) 0.0437(6) Uani d . . . 1 . .
H H4 -0.029813 0.340955 0.493048 0.052 Uiso calc U . R 1 . .
C C1 0.2721(3) 0.46194(15) 0.39129(12) 0.0310(4) Uani d . . . 1 . .
H H1 0.334082 0.503484 0.361274 0.037 Uiso calc U . R 1 . .
C C21 0.5885(3) 0.51373(16) 0.18080(12) 0.0376(5) Uani d . . . 1 . .
H H21 0.686306 0.484234 0.180436 0.045 Uiso calc U . R 1 . .
C C11 0.6709(3) 0.67109(17) 0.40137(14) 0.0419(5) Uani d . . . 1 . .
H H11 0.66448 0.716033 0.366538 0.05 Uiso calc U . R 1 . .
C C14 -0.0305(3) 0.5298(2) 0.31171(14) 0.0493(6) Uani d . . . 1 . .
H H14A -0.116312 0.533022 0.277246 0.059 Uiso calc U . R 1 . .
H H14B -0.077014 0.514194 0.357441 0.059 Uiso calc U . R 1 . .
C C2 0.1597(2) 0.40357(16) 0.34622(12) 0.0323(4) Uani d . . . 1 . .
H H2 0.223202 0.356323 0.322732 0.039 Uiso calc U . R 1 . .
C C5 0.1539(3) 0.43953(18) 0.49551(12) 0.0402(5) Uani d . . . 1 . .
H H5 0.111689 0.465364 0.53984 0.048 Uiso calc U . R 1 . .
C C17 0.3059(3) 0.50738(17) 0.19281(11) 0.0344(5) Uani d . . . 1 . .
C C18 0.2963(3) 0.60039(19) 0.18154(14) 0.0459(6) Uani d . . . 1 . .
H H18 0.19835 0.62973 0.181569 0.055 Uiso calc U . R 1 . .
C C23 0.7316(4) 0.6612(2) 0.15756(18) 0.0596(8) Uani d . . . 1 . .
H H23A 0.751609 0.698894 0.198399 0.089 Uiso calc U . R 1 . .
H H23B 0.718763 0.698774 0.116069 0.089 Uiso calc U . R 1 . .
H H23C 0.819512 0.620486 0.150526 0.089 Uiso calc U . R 1 . .
C C8 0.6914(3) 0.53641(19) 0.50472(14) 0.0461(6) Uani d . . . 1 . .
H H8 0.697672 0.491471 0.539565 0.055 Uiso calc U . R 1 . .
C C10 0.7298(4) 0.69291(19) 0.46856(16) 0.0504(7) Uani d . . . 1 . .
C C7 0.6323(3) 0.51642(15) 0.43747(12) 0.0315(4) Uani d . . . 1 . .
C C19 0.4344(4) 0.64873(17) 0.17029(15) 0.0501(6) Uani d . . . 1 . .
H H19 0.428384 0.711264 0.162935 0.06 Uiso calc U . R 1 . .
C C15 0.0410(4) 0.6199(2) 0.31763(16) 0.0576(8) Uani d . . . 1 . .
C C9 0.7408(4) 0.6243(2) 0.51909(16) 0.0566(8) Uani d . . . 1 . .
H H9 0.782414 0.637693 0.563825 0.068 Uiso calc U . R 1 . .
C C13 0.7816(6) 0.7894(2) 0.4854(2) 0.0802(12) Uani d . . . 1 . .
H H13A 0.689553 0.827518 0.490246 0.12 Uiso calc U . R 1 . .
H H13B 0.847389 0.811898 0.447512 0.12 Uiso calc U . R 1 . .
H H13C 0.840609 0.789781 0.52928 0.12 Uiso calc U . R 1 . .
C C16 0.0889(6) 0.6934(3) 0.3216(2) 0.0844(12) Uani d . . . 1 . .
H H16 0.127538 0.752585 0.324875 0.101 Uiso calc U . R 1 . .

loop_
_atom_site_aniso_label
_atom_site_aniso_U_11
_atom_site_aniso_U_22
_atom_site_aniso_U_33
_atom_site_aniso_U_12
_atom_site_aniso_U_13
_atom_site_aniso_U_23
S1 0.0288(2) 0.0296(2) 0.0372(3) 0.0002(2) 0.0013(2) -0.0006(2)
S2 0.0343(3) 0.0585(4) 0.0296(3) -0.0072(3) -0.0005(2) -0.0075(3)
O1 0.0472(9) 0.0326(8) 0.0367(8) 0.0052(7) 0.0015(7) -0.0034(7)
O3 0.0432(9) 0.0389(9) 0.0412(9) -0.0006(7) 0.0064(7) -0.0074(7)
O2 0.0372(8) 0.0360(9) 0.0553(10) 0.0035(7) -0.0026(8) 0.0077(8)
N1 0.0269(8) 0.0373(9) 0.0346(9) -0.0018(8) 0.0017(7) 0.0046(8)
O5 0.0417(10) 0.1108(19) 0.0375(9) -0.0027(11) -0.0091(8) 0.0026(11)
O4 0.0583(11) 0.0523(11) 0.0518(11) -0.0210(9) 0.0147(9) -0.0238(9)
N2 0.0322(8) 0.0493(11) 0.0310(9) 0.0059(8) 0.0027(8) -0.0015(8)
C22 0.0394(12) 0.0308(10) 0.0344(11) -0.0005(9) -0.0001(9) 0.0009(9)
C3 0.0320(11) 0.0439(13) 0.0483(14) -0.0077(10) 0.0027(10) 0.0012(11)
C6 0.0377(11) 0.0515(14) 0.0332(11) 0.0004(11) 0.0017(9) 0.0068(11)
C20 0.0539(14) 0.0369(12) 0.0318(11) -0.0105(11) 0.0000(10) -0.0004(9)
C12 0.0349(10) 0.0364(11) 0.0320(10) -0.0024(9) 0.0043(9) 0.0002(9)
C4 0.0330(12) 0.0520(14) 0.0461(13) -0.0019(10) 0.0092(10) 0.0101(11)
C1 0.0294(10) 0.0304(11) 0.0331(10) -0.0015(8) 0.0028(8) 0.0032(8)
C21 0.0389(12) 0.0391(11) 0.0348(11) -0.0020(10) -0.0014(9) 0.0005(9)
C11 0.0469(14) 0.0354(12) 0.0433(13) -0.0043(10) 0.0072(10) 0.0018(10)
C14 0.0370(12) 0.0697(18) 0.0413(13) 0.0201(12) 0.0032(10) 0.0040(12)
C2 0.0299(10) 0.0332(10) 0.0337(10) 0.0024(9) 0.0017(8) -0.0036(9)
C5 0.0410(12) 0.0483(13) 0.0312(11) 0.0094(11) 0.0061(9) 0.0013(10)
C17 0.0378(11) 0.0391(12) 0.0264(10) -0.0022(10) 0.0023(9) -0.0016(9)
C18 0.0518(14) 0.0455(14) 0.0403(13) 0.0134(13) 0.0045(11) 0.0046(11)
C23 0.069(2) 0.0511(16) 0.0582(17) -0.0259(15) 0.0010(15) 0.0023(14)
C8 0.0560(15) 0.0442(14) 0.0382(13) -0.0067(12) -0.0068(11) 0.0030(11)
C10 0.0632(17) 0.0385(14) 0.0496(15) -0.0134(12) 0.0052(13) -0.0068(12)
C7 0.0280(9) 0.0327(11) 0.0336(10) -0.0012(8) 0.0034(8) -0.0009(9)
C19 0.0730(18) 0.0310(12) 0.0463(14) -0.0012(13) 0.0045(14) 0.0069(10)
C15 0.0691(19) 0.0570(18) 0.0468(15) 0.0313(15) 0.0031(13) 0.0004(13)
C9 0.077(2) 0.0521(16) 0.0406(14) -0.0138(14) -0.0108(13) -0.0070(12)
C13 0.121(3) 0.0475(18) 0.072(2) -0.028(2) -0.008(2) -0.0107(16)
C16 0.118(4) 0.053(2) 0.082(3) 0.026(2) 0.004(2) -0.0039(18)

loop_
_atom_type_symbol
_atom_type_description
_atom_type_scat_dispersion_real
_atom_type_scat_dispersion_imag
_atom_type_scat_source
C C 0.0033 0.0016 'International Tables Vol C Tables 4.2.6.8 and 6.1.1.4'
H H 0.0000 0.0000 'International Tables Vol C Tables 4.2.6.8 and 6.1.1.4'
N N 0.0061 0.0033 'International Tables Vol C Tables 4.2.6.8 and 6.1.1.4'
O O 0.0106 0.0060 'International Tables Vol C Tables 4.2.6.8 and 6.1.1.4'
S S 0.1246 0.1234 'International Tables Vol C Tables 4.2.6.8 and 6.1.1.4'

loop_
_geom_angle_atom_site_label_1
_geom_angle_atom_site_label_2
_geom_angle_atom_site_label_3
_geom_angle_site_symmetry_1
_geom_angle_site_symmetry_3
_geom_angle
_geom_angle_publ_flag
O2 S1 O3 . . 120.43(11) ?
O2 S1 N1 . . 105.89(10) ?
O3 S1 N1 . . 105.75(10) ?
O2 S1 C7 . . 109.04(11) ?
O3 S1 C7 . . 107.36(10) ?
N1 S1 C7 . . 107.75(10) ?
O4 S2 O5 . . 120.75(14) ?
O4 S2 N2 . . 106.88(11) ?
O5 S2 N2 . . 106.20(12) ?
O4 S2 C17 . . 106.45(12) ?
O5 S2 C17 . . 107.51(13) ?
N2 S2 C17 . . 108.61(11) ?
C1 O1 C5 . . 102.34(16) ?
C6 N1 C1 . . 107.35(17) ?
C6 N1 S1 . . 119.05(15) ?
C1 N1 S1 . . 118.23(14) ?
C14 N2 C2 . . 118.95(18) ?
C14 N2 S2 . . 120.84(17) ?
C2 N2 S2 . . 119.31(15) ?
C17 C22 C21 . . 119.5(2) ?
C17 C22 H22 . . 120.3 ?
C21 C22 H22 . . 120.3 ?
C4 C3 C2 . . 121.1(2) ?
C4 C3 H3 . . 119.5 ?
C2 C3 H3 . . 119.5 ?
N1 C6 C5 . . 99.34(17) ?
N1 C6 H6A . . 111.9 ?
C5 C6 H6A . . 111.9 ?
N1 C6 H6B . . 111.9 ?
C5 C6 H6B . . 111.9 ?
H6A C6 H6B . . 109.6 ?
C21 C20 C19 . . 118.1(2) ?
C21 C20 C23 . . 121.0(3) ?
C19 C20 C23 . . 120.9(2) ?
C11 C12 C7 . . 119.6(2) ?
C11 C12 H12 . . 120.2 ?
C7 C12 H12 . . 120.2 ?
C3 C4 C5 . . 120.0(2) ?
C3 C4 H4 . . 120.0 ?
C5 C4 H4 . . 120.0 ?
O1 C1 N1 . . 104.14(17) ?
O1 C1 C2 . . 110.97(18) ?
N1 C1 C2 . . 108.09(17) ?
O1 C1 H1 . . 111.1 ?
N1 C1 H1 . . 111.1 ?
C2 C1 H1 . . 111.1 ?
C20 C21 C22 . . 121.0(2) ?
C20 C21 H21 . . 119.5 ?
C22 C21 H21 . . 119.5 ?
C12 C11 C10 . . 121.0(2) ?
C12 C11 H11 . . 119.5 ?
C10 C11 H11 . . 119.5 ?
C15 C14 N2 . . 115.8(2) ?
C15 C14 H14A . . 108.3 ?
N2 C14 H14A . . 108.3 ?
C15 C14 H14B . . 108.3 ?
N2 C14 H14B . . 108.3 ?
H14A C14 H14B . . 107.4 ?
N2 C2 C3 . . 110.52(18) ?
N2 C2 C1 . . 112.93(19) ?
C3 C2 C1 . . 109.43(18) ?
N2 C2 H2 . . 107.9 ?
C3 C2 H2 . . 107.9 ?
C1 C2 H2 . . 107.9 ?
O1 C5 C4 . . 109.6(2) ?
O1 C5 C6 . . 101.25(18) ?
C4 C5 C6 . . 111.9(2) ?
O1 C5 H5 . . 111.3 ?
C4 C5 H5 . . 111.3 ?
C6 C5 H5 . . 111.3 ?
C22 C17 C18 . . 120.7(2) ?
C22 C17 S2 . . 119.45(18) ?
C18 C17 S2 . . 119.9(2) ?
C19 C18 C17 . . 118.9(3) ?
C19 C18 H18 . . 120.6 ?
C17 C18 H18 . . 120.6 ?
C20 C23 H23A . . 109.5 ?
C20 C23 H23B . . 109.5 ?
H23A C23 H23B . . 109.5 ?
C20 C23 H23C . . 109.5 ?
H23A C23 H23C . . 109.5 ?
H23B C23 H23C . . 109.5 ?
C9 C8 C7 . . 118.9(2) ?
C9 C8 H8 . . 120.6 ?
C7 C8 H8 . . 120.6 ?
C9 C10 C11 . . 118.3(2) ?
C9 C10 C13 . . 121.2(3) ?
C11 C10 C13 . . 120.5(3) ?
C8 C7 C12 . . 120.5(2) ?
C8 C7 S1 . . 119.87(18) ?
C12 C7 S1 . . 119.61(17) ?
C18 C19 C20 . . 121.9(2) ?
C18 C19 H19 . . 119.1 ?
C20 C19 H19 . . 119.1 ?
C16 C15 C14 . . 176.0(4) ?
C8 C9 C10 . . 121.7(3) ?
C8 C9 H9 . . 119.1 ?
C10 C9 H9 . . 119.1 ?
C10 C13 H13A . . 109.5 ?
C10 C13 H13B . . 109.5 ?
H13A C13 H13B . . 109.5 ?
C10 C13 H13C . . 109.5 ?
H13A C13 H13C . . 109.5 ?
H13B C13 H13C . . 109.5 ?
C15 C16 H16 . . 180.0 ?

loop_
_geom_bond_atom_site_label_1
_geom_bond_atom_site_label_2
_geom_bond_site_symmetry_2
_geom_bond_distance
_geom_bond_publ_flag
S1 O2 . 1.4266(18) ?
S1 O3 . 1.4295(17) ?
S1 N1 . 1.6352(18) ?
S1 C7 . 1.760(2) ?
S2 O4 . 1.427(2) ?
S2 O5 . 1.431(2) ?
S2 N2 . 1.6266(19) ?
S2 C17 . 1.769(2) ?
O1 C1 . 1.404(3) ?
O1 C5 . 1.441(3) ?
N1 C6 . 1.485(3) ?
N1 C1 . 1.487(3) ?
N2 C14 . 1.469(3) ?
N2 C2 . 1.473(3) ?
C22 C17 . 1.378(3) ?
C22 C21 . 1.389(3) ?
C22 H22 . 0.93 ?
C3 C4 . 1.325(4) ?
C3 C2 . 1.503(3) ?
C3 H3 . 0.93 ?
C6 C5 . 1.533(3) ?
C6 H6A . 0.97 ?
C6 H6B . 0.97 ?
C20 C21 . 1.383(3) ?
C20 C19 . 1.389(4) ?
C20 C23 . 1.506(4) ?
C12 C11 . 1.380(3) ?
C12 C7 . 1.389(3) ?
C12 H12 . 0.93 ?
C4 C5 . 1.494(4) ?
C4 H4 . 0.93 ?
C1 C2 . 1.531(3) ?
C1 H1 . 0.98 ?
C21 H21 . 0.93 ?
C11 C10 . 1.391(4) ?
C11 H11 . 0.93 ?
C14 C15 . 1.457(5) ?
C14 H14A . 0.97 ?
C14 H14B . 0.97 ?
C2 H2 . 0.98 ?
C5 H5 . 0.98 ?
C17 C18 . 1.385(4) ?
C18 C19 . 1.378(4) ?
C18 H18 . 0.93 ?
C23 H23A . 0.96 ?
C23 H23B . 0.96 ?
C23 H23C . 0.96 ?
C8 C9 . 1.382(4) ?
C8 C7 . 1.386(3) ?
C8 H8 . 0.93 ?
C10 C9 . 1.386(4) ?
C10 C13 . 1.515(4) ?
C19 H19 . 0.93 ?
C15 C16 . 1.155(5) ?
C9 H9 . 0.93 ?
C13 H13A . 0.96 ?
C13 H13B . 0.96 ?
C13 H13C . 0.96 ?
C16 H16 . 0.93 ?
